data_2230448
loop_
_publ_author_name
'Daly, Christopher G.'
'Singh, Kuldip'
'Cross, Warren B.'

_publ_section_title
;
 <i>trans</i>-Bis{1-[2-(2,6-diisopropylanilino)phenyl]-3-isopropylimidazolin-2-ylidenyl-\k<i>C</i>^2^}diiodidopalladium(II)
 benzene disolvate
;
_journal_coeditor_code PV2410
_journal_issue 6
_journal_name_full 'Acta Crystallographica Section E'
_journal_page_first m668
_journal_paper_doi 10.1107/S1600536811015431
_journal_volume 67
_journal_year 2011
_chemical_formula_iupac '[Pd I2 (C24 H31 N3)2], 2C6 H6'
_chemical_formula_moiety 'C48 H62 I2 N6 Pd, 2(C6 H6)'
_chemical_formula_sum 'C60 H74 I2 N6 Pd'
_chemical_formula_weight 1239.45
_chemical_name_systematic
;
<i>trans</i>-Bis{1-[2-(2,6-diisopropylanilino)phenyl]-3-
isopropylimidazolin-2-ylidenyl-\k<i>C</i>^2^}diiodidopalladium(II)
benzene disolvate
;
_space_group_IT_number 2
_symmetry_cell_setting triclinic
_symmetry_space_group_name_Hall '-P 1'
_symmetry_space_group_name_H-M 'P -1'
_atom_sites_solution_hydrogens geom
_atom_sites_solution_primary direct
_atom_sites_solution_secondary difmap
_audit_creation_method SHELXL-97
_cell_angle_alpha 81.572(8)
_cell_angle_beta 78.819(9)
_cell_angle_gamma 76.411(8)
_cell_formula_units_Z 1
_cell_length_a 8.998(4)
_cell_length_b 12.000(5)
_cell_length_c 13.839(6)
_cell_measurement_reflns_used 580
_cell_measurement_temperature 150(2)
_cell_measurement_theta_max 23.404
_cell_measurement_theta_min 2.362
_cell_volume 1416.9(11)
_computing_cell_refinement 'SAINT (Bruker, 2000)'
_computing_data_collection 'SMART (Bruker, 2001)'
_computing_data_reduction 'SAINT (Bruker, 2000) and SHELXTL (Sheldrick, 2008)'
_computing_molecular_graphics 'SHELXTL (Sheldrick, 2008)'
_computing_publication_material 'SHELXTL (Sheldrick, 2008)'
_computing_structure_refinement 'SHELXL97 (Sheldrick, 2008)'
_computing_structure_solution 'SHELXS97 (Sheldrick, 2008)'
_diffrn_ambient_temperature 150(2)
_diffrn_measured_fraction_theta_full 0.988
_diffrn_measured_fraction_theta_max 0.988
_diffrn_measurement_device_type 'Bruker APEX 2000 CCD area-detector'
_diffrn_measurement_method '\f and \w'
_diffrn_radiation_monochromator graphite
_diffrn_radiation_source 'fine-focus sealed tube'
_diffrn_radiation_type MoK\a
_diffrn_radiation_wavelength 0.71073
_diffrn_reflns_av_R_equivalents 0.1060
_diffrn_reflns_av_sigmaI/netI 0.1597
_diffrn_reflns_limit_h_max 11
_diffrn_reflns_limit_h_min -11
_diffrn_reflns_limit_k_max 14
_diffrn_reflns_limit_k_min -14
_diffrn_reflns_limit_l_max 17
_diffrn_reflns_limit_l_min -17
_diffrn_reflns_number 11207
_diffrn_reflns_theta_full 26.00
_diffrn_reflns_theta_max 26.00
_diffrn_reflns_theta_min 1.76
_diffrn_standards_number 0
_exptl_absorpt_coefficient_mu 1.459
_exptl_absorpt_correction_T_max 0.831
_exptl_absorpt_correction_T_min 0.338
_exptl_absorpt_correction_type multi-scan
_exptl_absorpt_process_details '(SADABS; Bruker, 1998)'
_exptl_crystal_colour yellow
_exptl_crystal_density_diffrn 1.452
_exptl_crystal_density_method 'not measured'
_exptl_crystal_description block
_exptl_crystal_F_000 628
_exptl_crystal_size_max 0.16
_exptl_crystal_size_mid 0.11
_exptl_crystal_size_min 0.06
_refine_diff_density_max 0.922
_refine_diff_density_min -1.270
_refine_ls_extinction_method none
_refine_ls_goodness_of_fit_ref 0.875
_refine_ls_hydrogen_treatment constr
_refine_ls_matrix_type full
_refine_ls_number_parameters 319
_refine_ls_number_reflns 5500
_refine_ls_number_restraints 0
_refine_ls_restrained_S_all 0.875
_refine_ls_R_factor_all 0.1086
_refine_ls_R_factor_gt 0.0631
_refine_ls_shift/su_max 0.001
_refine_ls_shift/su_mean 0.000
_refine_ls_structure_factor_coef Fsqd
_refine_ls_weighting_details 'calc w=1/[\s^2^(Fo^2^)+(0.0350P)^2^] where P=(Fo^2^+2Fc^2^)/3'
_refine_ls_weighting_scheme calc
_refine_ls_wR_factor_gt 0.1126
_refine_ls_wR_factor_ref 0.1277
_reflns_number_gt 3317
_reflns_number_total 5500
_reflns_threshold_expression I>2\s(I)
_cod_data_source_file pv2410.cif
_cod_data_source_block I
_cod_original_cell_volume 1417.0(10)
_cod_database_code 2230448
_cod_database_fobs_code 2230448

loop_
_symmetry_equiv_pos_as_xyz
'x, y, z'
'-x, -y, -z'

loop_
_atom_site_type_symbol
_atom_site_label
_atom_site_fract_x
_atom_site_fract_y
_atom_site_fract_z
_atom_site_U_iso_or_equiv
_atom_site_adp_type
_atom_site_calc_flag
_atom_site_refinement_flags
_atom_site_occupancy
_atom_site_symmetry_multiplicity
_atom_site_disorder_assembly
_atom_site_disorder_group
Pd Pd1 1.0000 0.0000 0.0000 0.0245(2) Uani d S 1 2 . .
I I1 1.08790(6) 0.17737(4) 0.03915(4) 0.03773(18) Uani d . 1 1 . .
N N1 0.7871(6) 0.1906(5) 0.3084(4) 0.0291(14) Uani d . 1 1 . .
H H1 0.7552 0.2298 0.2546 0.035 Uiso calc R 1 1 . .
N N2 0.7258(6) 0.0747(5) 0.1601(4) 0.0245(13) Uani d . 1 1 . .
N N3 0.6700(6) 0.1348(5) 0.0142(4) 0.0292(14) Uani d . 1 1 . .
C C1 0.7838(7) 0.0734(5) 0.0618(5) 0.0262(16) Uani d . 1 1 . .
C C2 0.5403(8) 0.1765(6) 0.0799(5) 0.0382(19) Uani d . 1 1 . .
H H2 0.4453 0.2227 0.0639 0.046 Uiso calc R 1 1 . .
C C3 0.5740(7) 0.1388(6) 0.1722(5) 0.0296(17) Uani d . 1 1 . .
H H3 0.5071 0.1533 0.2332 0.036 Uiso calc R 1 1 . .
C C4 0.8000(7) 0.0118(6) 0.2392(5) 0.0275(16) Uani d . 1 1 . .
C C5 0.8455(8) -0.1079(6) 0.2430(5) 0.0305(17) Uani d . 1 1 . .
H H5 0.8274 -0.1468 0.1927 0.037 Uiso calc R 1 1 . .
C C6 0.9170(8) -0.1699(6) 0.3198(5) 0.0338(18) Uani d . 1 1 . .
H H6 0.9530 -0.2510 0.3204 0.041 Uiso calc R 1 1 . .
C C7 0.9359(8) -0.1155(6) 0.3943(5) 0.0370(19) Uani d . 1 1 . .
H H7 0.9790 -0.1591 0.4491 0.044 Uiso calc R 1 1 . .
C C8 0.8928(8) 0.0033(6) 0.3907(5) 0.0319(17) Uani d . 1 1 . .
H H8 0.9082 0.0398 0.4433 0.038 Uiso calc R 1 1 . .
C C9 0.8277(7) 0.0710(6) 0.3129(5) 0.0265(16) Uani d . 1 1 . .
C C10 0.6882(8) 0.1564(6) -0.0949(5) 0.0354(19) Uani d . 1 1 . .
H H10 0.7875 0.1056 -0.1231 0.043 Uiso calc R 1 1 . .
C C11 0.6985(10) 0.2798(7) -0.1303(6) 0.059(3) Uani d . 1 1 . .
H H11A 0.5979 0.3307 -0.1104 0.088 Uiso calc R 1 1 . .
H H11B 0.7263 0.2885 -0.2026 0.088 Uiso calc R 1 1 . .
H H11C 0.7778 0.3002 -0.1008 0.088 Uiso calc R 1 1 . .
C C12 0.5553(11) 0.1221(9) -0.1295(6) 0.071(3) Uani d . 1 1 . .
H H12A 0.5662 0.0382 -0.1172 0.107 Uiso calc R 1 1 . .
H H12B 0.5585 0.1460 -0.2006 0.107 Uiso calc R 1 1 . .
H H12C 0.4561 0.1599 -0.0930 0.107 Uiso calc R 1 1 . .
C C13 0.7948(8) 0.2525(6) 0.3867(5) 0.0264(16) Uani d . 1 1 . .
C C14 0.6834(8) 0.2513(6) 0.4726(5) 0.0293(17) Uani d . 1 1 . .
C C15 0.6914(8) 0.3156(6) 0.5452(5) 0.0370(19) Uani d . 1 1 . .
H H15 0.6181 0.3148 0.6047 0.044 Uiso calc R 1 1 . .
C C16 0.8014(9) 0.3811(6) 0.5353(6) 0.043(2) Uani d . 1 1 . .
H H16 0.8035 0.4250 0.5866 0.052 Uiso calc R 1 1 . .
C C17 0.9087(9) 0.3814(6) 0.4490(6) 0.041(2) Uani d . 1 1 . .
H H17 0.9838 0.4273 0.4415 0.049 Uiso calc R 1 1 . .
C C18 0.9109(8) 0.3185(6) 0.3745(5) 0.0308(17) Uani d . 1 1 . .
C C19 0.5504(9) 0.1905(6) 0.4850(5) 0.039(2) Uani d . 1 1 . .
H H19 0.5708 0.1432 0.4282 0.047 Uiso calc R 1 1 . .
C C20 0.5396(10) 0.1076(7) 0.5800(6) 0.060(3) Uani d . 1 1 . .
H H20A 0.6394 0.0533 0.5819 0.090 Uiso calc R 1 1 . .
H H20B 0.4587 0.0649 0.5814 0.090 Uiso calc R 1 1 . .
H H20C 0.5139 0.1514 0.6376 0.090 Uiso calc R 1 1 . .
C C21 0.3993(9) 0.2773(7) 0.4780(6) 0.057(2) Uani d . 1 1 . .
H H21A 0.3738 0.3240 0.5338 0.086 Uiso calc R 1 1 . .
H H21B 0.3162 0.2366 0.4799 0.086 Uiso calc R 1 1 . .
H H21C 0.4103 0.3276 0.4156 0.086 Uiso calc R 1 1 . .
C C22 1.0365(8) 0.3122(7) 0.2834(6) 0.042(2) Uani d . 1 1 . .
H H22 0.9868 0.3124 0.2247 0.051 Uiso calc R 1 1 . .
C C23 1.1199(9) 0.4138(7) 0.2635(6) 0.057(2) Uani d . 1 1 . .
H H23A 1.0434 0.4866 0.2581 0.086 Uiso calc R 1 1 . .
H H23B 1.1940 0.4070 0.2015 0.086 Uiso calc R 1 1 . .
H H23C 1.1752 0.4124 0.3182 0.086 Uiso calc R 1 1 . .
C C24 1.1573(9) 0.1988(7) 0.2928(6) 0.053(2) Uani d . 1 1 . .
H H24A 1.2033 0.1944 0.3523 0.079 Uiso calc R 1 1 . .
H H24B 1.2388 0.1961 0.2342 0.079 Uiso calc R 1 1 . .
H H24C 1.1071 0.1336 0.2978 0.079 Uiso calc R 1 1 . .
C C25 0.5767(11) 0.4395(7) 0.2054(8) 0.060(3) Uani d . 1 1 . .
H H25 0.5044 0.3906 0.2232 0.072 Uiso calc R 1 1 . .
C C26 0.6599(13) 0.4465(9) 0.1094(8) 0.078(3) Uani d . 1 1 . .
H H26 0.6473 0.4008 0.0623 0.093 Uiso calc R 1 1 . .
C C27 0.7615(12) 0.5211(9) 0.0835(8) 0.079(3) Uani d . 1 1 . .
H H27 0.8176 0.5285 0.0181 0.095 Uiso calc R 1 1 . .
C C28 0.7792(12) 0.5832(8) 0.1533(9) 0.071(3) Uani d . 1 1 . .
H H28 0.8497 0.6335 0.1365 0.085 Uiso calc R 1 1 . .
C C29 0.6973(12) 0.5746(8) 0.2475(8) 0.071(3) Uani d . 1 1 . .
H H29 0.7099 0.6198 0.2950 0.085 Uiso calc R 1 1 . .
C C30 0.5984(10) 0.5019(7) 0.2729(7) 0.056(3) Uani d . 1 1 . .
H H30 0.5439 0.4948 0.3388 0.067 Uiso calc R 1 1 . .

loop_
_atom_site_aniso_label
_atom_site_aniso_U_11
_atom_site_aniso_U_22
_atom_site_aniso_U_33
_atom_site_aniso_U_12
_atom_site_aniso_U_13
_atom_site_aniso_U_23
Pd1 0.0217(4) 0.0279(4) 0.0209(4) -0.0004(3) -0.0016(3) -0.0040(3)
I1 0.0378(3) 0.0405(3) 0.0365(3) -0.0119(2) 0.0001(2) -0.0124(2)
N1 0.036(4) 0.024(3) 0.025(3) 0.003(3) -0.016(3) 0.003(3)
N2 0.019(3) 0.035(3) 0.018(3) -0.002(3) -0.002(2) -0.008(3)
N3 0.021(3) 0.033(3) 0.030(4) 0.005(3) -0.009(3) -0.003(3)
C1 0.026(4) 0.025(4) 0.028(4) -0.006(3) -0.003(3) -0.004(3)
C2 0.024(4) 0.049(5) 0.037(5) 0.003(4) -0.004(4) -0.008(4)
C3 0.019(4) 0.041(4) 0.026(4) 0.000(3) -0.002(3) -0.003(3)
C4 0.020(4) 0.040(4) 0.020(4) -0.007(3) -0.002(3) 0.003(3)
C5 0.034(4) 0.035(4) 0.027(4) -0.013(3) -0.005(3) -0.006(3)
C6 0.035(4) 0.029(4) 0.032(5) -0.003(3) 0.002(4) -0.005(4)
C7 0.044(5) 0.036(5) 0.029(4) -0.006(4) -0.010(4) 0.003(4)
C8 0.031(4) 0.035(4) 0.029(4) 0.000(3) -0.009(3) -0.011(4)
C9 0.026(4) 0.029(4) 0.020(4) -0.002(3) 0.002(3) -0.001(3)
C10 0.040(5) 0.045(5) 0.013(4) 0.006(4) -0.005(3) 0.000(3)
C11 0.074(7) 0.061(6) 0.033(5) 0.004(5) -0.013(5) 0.001(4)
C12 0.086(8) 0.103(8) 0.033(5) -0.019(6) -0.024(5) -0.015(5)
C13 0.029(4) 0.023(4) 0.029(4) -0.002(3) -0.015(3) -0.005(3)
C14 0.028(4) 0.029(4) 0.032(4) -0.003(3) -0.002(3) -0.011(3)
C15 0.039(5) 0.037(5) 0.032(5) -0.003(4) 0.000(4) -0.009(4)
C16 0.055(5) 0.027(4) 0.045(5) 0.002(4) -0.008(4) -0.015(4)
C17 0.035(5) 0.034(4) 0.052(6) -0.003(4) -0.009(4) -0.005(4)
C18 0.032(4) 0.032(4) 0.026(4) 0.002(3) -0.011(3) -0.002(3)
C19 0.052(5) 0.047(5) 0.020(4) -0.015(4) -0.002(4) -0.012(4)
C20 0.063(6) 0.070(7) 0.047(6) -0.026(5) -0.003(5) 0.004(5)
C21 0.042(5) 0.075(7) 0.057(6) -0.013(5) -0.016(5) -0.003(5)
C22 0.036(5) 0.062(6) 0.034(5) -0.017(4) -0.011(4) -0.003(4)
C23 0.047(5) 0.065(6) 0.062(6) -0.024(5) -0.005(5) 0.001(5)
C24 0.031(5) 0.070(6) 0.051(6) 0.004(4) -0.001(4) -0.020(5)
C25 0.063(6) 0.041(6) 0.069(7) 0.004(5) -0.014(6) -0.002(5)
C26 0.094(9) 0.064(7) 0.075(8) -0.001(6) -0.019(7) -0.025(6)
C27 0.075(8) 0.077(8) 0.065(8) -0.003(6) 0.016(6) 0.000(6)
C28 0.078(8) 0.053(7) 0.082(8) -0.023(6) -0.019(7) 0.018(6)
C29 0.084(8) 0.050(6) 0.073(8) 0.000(6) -0.023(6) 0.002(6)
C30 0.058(6) 0.032(5) 0.062(7) 0.005(4) 0.002(5) 0.002(5)

loop_
_atom_type_symbol
_atom_type_description
_atom_type_scat_dispersion_real
_atom_type_scat_dispersion_imag
_atom_type_scat_source
C C 0.0033 0.0016 'International Tables Vol C Tables 4.2.6.8 and 6.1.1.4'
H H 0.0000 0.0000 'International Tables Vol C Tables 4.2.6.8 and 6.1.1.4'
N N 0.0061 0.0033 'International Tables Vol C Tables 4.2.6.8 and 6.1.1.4'
Pd Pd -0.9988 1.0072 'International Tables Vol C Tables 4.2.6.8 and 6.1.1.4'
I I -0.4742 1.8119 'International Tables Vol C Tables 4.2.6.8 and 6.1.1.4'

loop_
_geom_angle_atom_site_label_1
_geom_angle_atom_site_label_2
_geom_angle_atom_site_label_3
_geom_angle_site_symmetry_1
_geom_angle_site_symmetry_3
_geom_angle
_geom_angle_publ_flag
C1 Pd1 C1 . 2_755 180.0(5) ?
C1 Pd1 I1 . 2_755 92.78(18) ?
C1 Pd1 I1 2_755 2_755 87.22(18) ?
C1 Pd1 I1 . . 87.22(18) ?
C1 Pd1 I1 2_755 . 92.78(18) ?
I1 Pd1 I1 2_755 . 180.00(2) ?
C9 N1 C13 . . 123.0(6) ?
C9 N1 H1 . . 118.5 ?
C13 N1 H1 . . 118.5 ?
C1 N2 C3 . . 109.4(5) ?
C1 N2 C4 . . 126.2(5) ?
C3 N2 C4 . . 124.0(5) ?
C1 N3 C2 . . 111.1(6) ?
C1 N3 C10 . . 122.9(6) ?
C2 N3 C10 . . 125.9(6) ?
N3 C1 N2 . . 106.0(6) ?
N3 C1 Pd1 . . 126.8(5) ?
N2 C1 Pd1 . . 127.1(5) ?
C3 C2 N3 . . 106.8(6) ?
C3 C2 H2 . . 126.6 ?
N3 C2 H2 . . 126.6 ?
C2 C3 N2 . . 106.7(6) ?
C2 C3 H3 . . 126.7 ?
N2 C3 H3 . . 126.7 ?
C5 C4 C9 . . 120.7(6) ?
C5 C4 N2 . . 119.4(6) ?
C9 C4 N2 . . 119.9(6) ?
C6 C5 C4 . . 119.9(7) ?
C6 C5 H5 . . 120.0 ?
C4 C5 H5 . . 120.0 ?
C7 C6 C5 . . 120.2(7) ?
C7 C6 H6 . . 119.9 ?
C5 C6 H6 . . 119.9 ?
C6 C7 C8 . . 120.2(7) ?
C6 C7 H7 . . 119.9 ?
C8 C7 H7 . . 119.9 ?
C7 C8 C9 . . 122.3(7) ?
C7 C8 H8 . . 118.9 ?
C9 C8 H8 . . 118.9 ?
C8 C9 N1 . . 122.3(6) ?
C8 C9 C4 . . 116.5(6) ?
N1 C9 C4 . . 121.3(6) ?
N3 C10 C11 . . 111.4(6) ?
N3 C10 C12 . . 109.1(6) ?
C11 C10 C12 . . 112.4(7) ?
N3 C10 H10 . . 107.9 ?
C11 C10 H10 . . 107.9 ?
C12 C10 H10 . . 107.9 ?
C10 C11 H11A . . 109.5 ?
C10 C11 H11B . . 109.5 ?
H11A C11 H11B . . 109.5 ?
C10 C11 H11C . . 109.5 ?
H11A C11 H11C . . 109.5 ?
H11B C11 H11C . . 109.5 ?
C10 C12 H12A . . 109.5 ?
C10 C12 H12B . . 109.5 ?
H12A C12 H12B . . 109.5 ?
C10 C12 H12C . . 109.5 ?
H12A C12 H12C . . 109.5 ?
H12B C12 H12C . . 109.5 ?
C14 C13 N1 . . 119.1(6) ?
C14 C13 C18 . . 121.4(6) ?
N1 C13 C18 . . 119.5(6) ?
C15 C14 C13 . . 117.3(6) ?
C15 C14 C19 . . 119.5(6) ?
C13 C14 C19 . . 123.0(6) ?
C14 C15 C16 . . 122.7(7) ?
C14 C15 H15 . . 118.7 ?
C16 C15 H15 . . 118.7 ?
C15 C16 C17 . . 118.5(7) ?
C15 C16 H16 . . 120.7 ?
C17 C16 H16 . . 120.7 ?
C18 C17 C16 . . 122.6(7) ?
C18 C17 H17 . . 118.7 ?
C16 C17 H17 . . 118.7 ?
C17 C18 C13 . . 117.5(7) ?
C17 C18 C22 . . 122.2(7) ?
C13 C18 C22 . . 120.2(6) ?
C14 C19 C21 . . 110.5(6) ?
C14 C19 C20 . . 112.6(6) ?
C21 C19 C20 . . 112.0(7) ?
C14 C19 H19 . . 107.1 ?
C21 C19 H19 . . 107.1 ?
C20 C19 H19 . . 107.1 ?
C19 C20 H20A . . 109.5 ?
C19 C20 H20B . . 109.5 ?
H20A C20 H20B . . 109.5 ?
C19 C20 H20C . . 109.5 ?
H20A C20 H20C . . 109.5 ?
H20B C20 H20C . . 109.5 ?
C19 C21 H21A . . 109.5 ?
C19 C21 H21B . . 109.5 ?
H21A C21 H21B . . 109.5 ?
C19 C21 H21C . . 109.5 ?
H21A C21 H21C . . 109.5 ?
H21B C21 H21C . . 109.5 ?
C18 C22 C24 . . 110.1(6) ?
C18 C22 C23 . . 113.9(7) ?
C24 C22 C23 . . 108.9(6) ?
C18 C22 H22 . . 107.9 ?
C24 C22 H22 . . 107.9 ?
C23 C22 H22 . . 107.9 ?
C22 C23 H23A . . 109.5 ?
C22 C23 H23B . . 109.5 ?
H23A C23 H23B . . 109.5 ?
C22 C23 H23C . . 109.5 ?
H23A C23 H23C . . 109.5 ?
H23B C23 H23C . . 109.5 ?
C22 C24 H24A . . 109.5 ?
C22 C24 H24B . . 109.5 ?
H24A C24 H24B . . 109.5 ?
C22 C24 H24C . . 109.5 ?
H24A C24 H24C . . 109.5 ?
H24B C24 H24C . . 109.5 ?
C30 C25 C26 . . 120.2(10) ?
C30 C25 H25 . . 119.9 ?
C26 C25 H25 . . 119.9 ?
C27 C26 C25 . . 119.2(10) ?
C27 C26 H26 . . 120.4 ?
C25 C26 H26 . . 120.4 ?
C28 C27 C26 . . 118.8(10) ?
C28 C27 H27 . . 120.6 ?
C26 C27 H27 . . 120.6 ?
C27 C28 C29 . . 121.2(10) ?
C27 C28 H28 . . 119.4 ?
C29 C28 H28 . . 119.4 ?
C30 C29 C28 . . 120.1(10) ?
C30 C29 H29 . . 120.0 ?
C28 C29 H29 . . 120.0 ?
C25 C30 C29 . . 120.4(9) ?
C25 C30 H30 . . 119.8 ?
C29 C30 H30 . . 119.8 ?

loop_
_geom_bond_atom_site_label_1
_geom_bond_atom_site_label_2
_geom_bond_site_symmetry_2
_geom_bond_distance
_geom_bond_publ_flag
Pd1 C1 . 2.016(6) ?
Pd1 C1 2_755 2.016(6) ?
Pd1 I1 2_755 2.5971(10) ?
Pd1 I1 . 2.5971(10) ?
N1 C9 . 1.390(8) ?
N1 C13 . 1.421(8) ?
N1 H1 . 0.8800 ?
N2 C1 . 1.359(8) ?
N2 C3 . 1.393(8) ?
N2 C4 . 1.421(8) ?
N3 C1 . 1.338(8) ?
N3 C2 . 1.373(8) ?
N3 C10 . 1.478(8) ?
C2 C3 . 1.359(9) ?
C2 H2 . 0.9500 ?
C3 H3 . 0.9500 ?
C4 C5 . 1.395(9) ?
C4 C9 . 1.414(9) ?
C5 C6 . 1.380(9) ?
C5 H5 . 0.9500 ?
C6 C7 . 1.355(9) ?
C6 H6 . 0.9500 ?
C7 C8 . 1.382(9) ?
C7 H7 . 0.9500 ?
C8 C9 . 1.389(9) ?
C8 H8 . 0.9500 ?
C10 C11 . 1.508(10) ?
C10 C12 . 1.531(10) ?
C10 H10 . 1.0000 ?
C11 H11A . 0.9800 ?
C11 H11B . 0.9800 ?
C11 H11C . 0.9800 ?
C12 H12A . 0.9800 ?
C12 H12B . 0.9800 ?
C12 H12C . 0.9800 ?
C13 C14 . 1.399(9) ?
C13 C18 . 1.425(9) ?
C14 C15 . 1.375(9) ?
C14 C19 . 1.513(9) ?
C15 C16 . 1.377(9) ?
C15 H15 . 0.9500 ?
C16 C17 . 1.382(10) ?
C16 H16 . 0.9500 ?
C17 C18 . 1.359(9) ?
C17 H17 . 0.9500 ?
C18 C22 . 1.518(9) ?
C19 C21 . 1.517(10) ?
C19 C20 . 1.530(10) ?
C19 H19 . 1.0000 ?
C20 H20A . 0.9800 ?
C20 H20B . 0.9800 ?
C20 H20C . 0.9800 ?
C21 H21A . 0.9800 ?
C21 H21B . 0.9800 ?
C21 H21C . 0.9800 ?
C22 C24 . 1.536(10) ?
C22 C23 . 1.542(10) ?
C22 H22 . 1.0000 ?
C23 H23A . 0.9800 ?
C23 H23B . 0.9800 ?
C23 H23C . 0.9800 ?
C24 H24A . 0.9800 ?
C24 H24B . 0.9800 ?
C24 H24C . 0.9800 ?
C25 C30 . 1.348(11) ?
C25 C26 . 1.394(12) ?
C25 H25 . 0.9500 ?
C26 C27 . 1.389(13) ?
C26 H26 . 0.9500 ?
C27 C28 . 1.355(13) ?
C27 H27 . 0.9500 ?
C28 C29 . 1.371(12) ?
C28 H28 . 0.9500 ?
C29 C30 . 1.353(12) ?
C29 H29 . 0.9500 ?
C30 H30 . 0.9500 ?

loop_
_geom_torsion_atom_site_label_1
_geom_torsion_atom_site_label_2
_geom_torsion_atom_site_label_3
_geom_torsion_atom_site_label_4
_geom_torsion_site_symmetry_1
_geom_torsion_site_symmetry_2
_geom_torsion_site_symmetry_3
_geom_torsion_site_symmetry_4
_geom_torsion
_geom_torsion_publ_flag
C2 N3 C1 N2 . . . . 0.5(8) ?
C10 N3 C1 N2 . . . . 178.5(6) ?
C2 N3 C1 Pd1 . . . . -177.1(5) ?
C10 N3 C1 Pd1 . . . . 0.9(9) ?
C3 N2 C1 N3 . . . . -0.4(7) ?
C4 N2 C1 N3 . . . . 173.8(6) ?
C3 N2 C1 Pd1 . . . . 177.2(5) ?
C4 N2 C1 Pd1 . . . . -8.6(9) ?
I1 Pd1 C1 N3 2_755 . . . -81.1(6) ?
I1 Pd1 C1 N3 . . . . 98.9(6) ?
I1 Pd1 C1 N2 2_755 . . . 101.8(5) ?
I1 Pd1 C1 N2 . . . . -78.2(5) ?
C1 N3 C2 C3 . . . . -0.5(8) ?
C10 N3 C2 C3 . . . . -178.4(6) ?
N3 C2 C3 N2 . . . . 0.3(8) ?
C1 N2 C3 C2 . . . . 0.0(8) ?
C4 N2 C3 C2 . . . . -174.2(6) ?
C1 N2 C4 C5 . . . . -57.2(9) ?
C3 N2 C4 C5 . . . . 116.1(7) ?
C1 N2 C4 C9 . . . . 122.4(7) ?
C3 N2 C4 C9 . . . . -64.3(8) ?
C9 C4 C5 C6 . . . . 0.7(10) ?
N2 C4 C5 C6 . . . . -179.7(6) ?
C4 C5 C6 C7 . . . . 3.4(10) ?
C5 C6 C7 C8 . . . . -4.1(10) ?
C6 C7 C8 C9 . . . . 0.7(11) ?
C7 C8 C9 N1 . . . . -178.7(6) ?
C7 C8 C9 C4 . . . . 3.2(10) ?
C13 N1 C9 C8 . . . . -6.2(10) ?
C13 N1 C9 C4 . . . . 171.8(6) ?
C5 C4 C9 C8 . . . . -3.9(9) ?
N2 C4 C9 C8 . . . . 176.5(6) ?
C5 C4 C9 N1 . . . . 178.0(6) ?
N2 C4 C9 N1 . . . . -1.6(9) ?
C1 N3 C10 C11 . . . . -107.3(8) ?
C2 N3 C10 C11 . . . . 70.3(9) ?
C1 N3 C10 C12 . . . . 128.0(7) ?
C2 N3 C10 C12 . . . . -54.3(9) ?
C9 N1 C13 C14 . . . . -73.6(8) ?
C9 N1 C13 C18 . . . . 109.2(7) ?
N1 C13 C14 C15 . . . . -177.7(6) ?
C18 C13 C14 C15 . . . . -0.6(10) ?
N1 C13 C14 C19 . . . . -2.4(10) ?
C18 C13 C14 C19 . . . . 174.7(7) ?
C13 C14 C15 C16 . . . . 1.1(11) ?
C19 C14 C15 C16 . . . . -174.3(7) ?
C14 C15 C16 C17 . . . . -0.5(12) ?
C15 C16 C17 C18 . . . . -0.9(12) ?
C16 C17 C18 C13 . . . . 1.4(11) ?
C16 C17 C18 C22 . . . . -175.2(7) ?
C14 C13 C18 C17 . . . . -0.6(10) ?
N1 C13 C18 C17 . . . . 176.4(6) ?
C14 C13 C18 C22 . . . . 176.0(7) ?
N1 C13 C18 C22 . . . . -6.9(10) ?
C15 C14 C19 C21 . . . . 68.8(9) ?
C13 C14 C19 C21 . . . . -106.4(8) ?
C15 C14 C19 C20 . . . . -57.4(9) ?
C13 C14 C19 C20 . . . . 127.4(7) ?
C17 C18 C22 C24 . . . . 100.7(8) ?
C13 C18 C22 C24 . . . . -75.9(8) ?
C17 C18 C22 C23 . . . . -22.0(10) ?
C13 C18 C22 C23 . . . . 161.5(7) ?
C30 C25 C26 C27 . . . . -2.0(14) ?
C25 C26 C27 C28 . . . . 1.4(16) ?
C26 C27 C28 C29 . . . . -1.0(16) ?
C27 C28 C29 C30 . . . . 1.1(15) ?
C26 C25 C30 C29 . . . . 2.1(14) ?
C28 C29 C30 C25 . . . . -1.6(14) ?
